data_7005475
loop_
_publ_author_name
'Dillinger, Sandra A. T.'
'Schmalle, Helmut W.'
'Fox, Thomas'
'Berke, Heinz'

_publ_section_title
;
 Developing iron nitrosyl complexes as NO donor prodrugs.
;
_journal_issue 32
_journal_name_full 'Dalton transactions (Cambridge, England : 2003)'
_journal_page_first 3562
_journal_page_last 3571
_journal_paper_doi 10.1039/b702461d
_journal_year 2007
_chemical_formula_moiety 'C4 H4 Fe I N4 O2 S, C4 H10 O'
_chemical_formula_sum 'C8 H14 Fe I N4 O3 S'
_chemical_formula_weight 429.05
_chemical_name_systematic
;
Iodo-2-mercaptopyrimidine-dinitrosyl-iron(-I) diethylether
;
_space_group_IT_number 14
_symmetry_cell_setting monoclinic
_symmetry_space_group_name_Hall '-P 2yn'
_symmetry_space_group_name_H-M 'P 1 21/n 1'
_atom_sites_solution_hydrogens geom
_atom_sites_solution_primary direct
_atom_sites_solution_secondary difmap
_audit_creation_method SHELXL-97
_cell_angle_alpha 90.00
_cell_angle_beta 91.237(7)
_cell_angle_gamma 90.00
_cell_formula_units_Z 4
_cell_length_a 7.0648(4)
_cell_length_b 11.4932(7)
_cell_length_c 18.8432(10)
_cell_measurement_reflns_used 8000
_cell_measurement_temperature 153(2)
_cell_measurement_theta_max 30.3
_cell_measurement_theta_min 2.80
_cell_volume 1529.66(15)
_computing_cell_refinement 'Stoe IPDS software'
_computing_data_collection 'Stoe IPDS software'
_computing_data_reduction 'XRED (Stoe & Cie, 1999)'
_computing_molecular_graphics 'PLATON, PLUTON (Spek, 1990, 2005)'
_computing_publication_material 'SHELXL-97 (Sheldrick, 1997)'
_computing_structure_refinement 'SHELXL-97 (Sheldrick, 1997)'
_computing_structure_solution 'SHELXS-97 (Sheldrick, 1990)'
_diffrn_ambient_temperature 153(2)
_diffrn_measured_fraction_theta_full 0.983
_diffrn_measured_fraction_theta_max 0.983
_diffrn_measurement_device_type 'Stoe IPDS diffractometer'
_diffrn_measurement_method '\f rotation scan'
_diffrn_radiation_monochromator graphite
_diffrn_radiation_source 'fine-focus sealed tube'
_diffrn_radiation_type MoK\a
_diffrn_radiation_wavelength 0.71073
_diffrn_reflns_av_R_equivalents 0.1109
_diffrn_reflns_av_sigmaI/netI 0.0774
_diffrn_reflns_limit_h_max 10
_diffrn_reflns_limit_h_min -10
_diffrn_reflns_limit_k_max 16
_diffrn_reflns_limit_k_min -16
_diffrn_reflns_limit_l_max 26
_diffrn_reflns_limit_l_min -26
_diffrn_reflns_number 17573
_diffrn_reflns_theta_full 30.31
_diffrn_reflns_theta_max 30.31
_diffrn_reflns_theta_min 2.80
_diffrn_standards_decay_% 0
_diffrn_standards_interval_count ' image'
_diffrn_standards_interval_time 4.40
_diffrn_standards_number '50 to 200'
_exptl_absorpt_coefficient_mu 3.145
_exptl_absorpt_correction_T_max 0.7438
_exptl_absorpt_correction_T_min 0.4952
_exptl_absorpt_correction_type numerical
_exptl_absorpt_process_details 'Coppens et al. 1965'
_exptl_crystal_colour 'red, opaque'
_exptl_crystal_density_diffrn 1.863
_exptl_crystal_density_method 'not measured'
_exptl_crystal_description block
_exptl_crystal_F_000 836
_exptl_crystal_size_max 0.26
_exptl_crystal_size_mid 0.14
_exptl_crystal_size_min 0.10
_refine_diff_density_max 2.080
_refine_diff_density_min -1.752
_refine_diff_density_rms 0.169
_refine_ls_extinction_method none
_refine_ls_goodness_of_fit_ref 1.005
_refine_ls_hydrogen_treatment constr
_refine_ls_matrix_type full
_refine_ls_number_parameters 166
_refine_ls_number_reflns 4499
_refine_ls_number_restraints 0
_refine_ls_restrained_S_all 1.005
_refine_ls_R_factor_all 0.0823
_refine_ls_R_factor_gt 0.0479
_refine_ls_shift/su_max 0.001
_refine_ls_shift/su_mean 0.000
_refine_ls_structure_factor_coef Fsqd
_refine_ls_weighting_details 'w=1/[\s^2^(Fo^2^)+(0.0650P)^2^] where P=(Fo^2^+2Fc^2^)/3'
_refine_ls_weighting_scheme calc
_refine_ls_wR_factor_gt 0.1252
_refine_ls_wR_factor_ref 0.1312
_reflns_number_gt 2709
_reflns_number_total 4499
_reflns_threshold_expression >2sigma(I)
_cod_data_source_file b702461d.txt
_cod_data_source_block 10
_cod_original_sg_symbol_H-M 'P 21/n'
_cod_database_code 7005475

loop_
_symmetry_equiv_pos_as_xyz
'x, y, z'
'-x+1/2, y+1/2, -z+1/2'
'-x, -y, -z'
'x-1/2, -y-1/2, z-1/2'

loop_
_atom_site_label
_atom_site_type_symbol
_atom_site_fract_x
_atom_site_fract_y
_atom_site_fract_z
_atom_site_U_iso_or_equiv
_atom_site_adp_type
_atom_site_occupancy
_atom_site_calc_flag
_atom_site_refinement_flags
_atom_site_disorder_assembly
_atom_site_disorder_group
I1 I 0.47748(6) 0.71489(4) 0.33622(2) 0.03031(13) Uani 1 d . . .
Fe1 Fe 0.78775(12) 0.83547(8) 0.34126(4) 0.0260(2) Uani 1 d . . .
S1 S 0.9646(2) 0.78440(15) 0.44126(7) 0.0272(3) Uani 1 d . . .
N1 N 0.9323(8) 0.7951(6) 0.2751(3) 0.0393(14) Uani 1 d . . .
O1 O 1.0328(8) 0.7945(7) 0.2282(3) 0.066(2) Uani 1 d . . .
N2 N 0.7257(8) 0.9774(5) 0.3387(3) 0.0346(12) Uani 1 d . . .
O2 O 0.7040(8) 1.0761(5) 0.3255(3) 0.0536(14) Uani 1 d . . .
O3 O 1.1687(6) 0.6303(4) 0.5978(3) 0.0352(10) Uani 1 d . . .
N3 N 0.9393(7) 0.8200(5) 0.5779(3) 0.0261(10) Uani 1 d . . .
N4 N 0.7514(7) 0.9468(4) 0.5075(3) 0.0259(10) Uani 1 d . . .
C1 C 0.8754(8) 0.8565(5) 0.5125(3) 0.0230(11) Uani 1 d . . .
C2 C 0.6969(9) 0.9967(6) 0.5665(3) 0.0291(13) Uani 1 d . . .
H2 H 0.6112 1.0602 0.5627 0.035 Uiso 1 calc R . .
C3 C 0.7574(8) 0.9622(6) 0.6348(3) 0.0293(13) Uani 1 d . . .
H3 H 0.7146 1.0003 0.6762 0.035 Uiso 1 calc R . .
C4 C 0.8814(8) 0.8705(6) 0.6385(3) 0.0289(13) Uani 1 d . . .
H4 H 0.9263 0.8427 0.6833 0.035 Uiso 1 calc R . .
C5 C 0.9087(13) 0.5487(9) 0.6603(5) 0.066(3) Uani 1 d . . .
H5A H 0.9458 0.5966 0.7013 0.099 Uiso 1 calc R . .
H5B H 0.8554 0.4750 0.6767 0.099 Uiso 1 calc R . .
H5C H 0.8135 0.5903 0.6314 0.099 Uiso 1 calc R . .
C6 C 1.0780(13) 0.5249(7) 0.6167(6) 0.063(3) Uani 1 d . . .
H6A H 1.1679 0.4752 0.6440 0.076 Uiso 1 calc R . .
H6B H 1.0388 0.4822 0.5732 0.076 Uiso 1 calc R . .
C7 C 1.3334(10) 0.6103(8) 0.5557(5) 0.052(2) Uani 1 d . . .
H7A H 1.2941 0.5804 0.5084 0.063 Uiso 1 calc R . .
H7B H 1.4156 0.5513 0.5790 0.063 Uiso 1 calc R . .
C8 C 1.4382(10) 0.7191(8) 0.5479(4) 0.0474(19) Uani 1 d . . .
H8A H 1.3529 0.7794 0.5290 0.071 Uiso 1 calc R . .
H8B H 1.5421 0.7073 0.5150 0.071 Uiso 1 calc R . .
H8C H 1.4897 0.7435 0.5942 0.071 Uiso 1 calc R . .
H1 H 1.0866 0.7890 0.4385 0.008(12) Uiso 1 d . . .

loop_
_atom_site_aniso_label
_atom_site_aniso_U_11
_atom_site_aniso_U_22
_atom_site_aniso_U_33
_atom_site_aniso_U_23
_atom_site_aniso_U_13
_atom_site_aniso_U_12
I1 0.0320(2) 0.0352(2) 0.02367(19) -0.00491(19) -0.00115(13) -0.00458(19)
Fe1 0.0288(4) 0.0305(5) 0.0188(4) -0.0033(4) 0.0008(3) -0.0017(4)
S1 0.0294(7) 0.0304(7) 0.0217(7) -0.0058(6) -0.0008(5) 0.0037(7)
N1 0.034(3) 0.057(4) 0.027(3) -0.010(3) 0.001(2) -0.007(3)
O1 0.044(3) 0.133(6) 0.021(2) -0.015(3) 0.012(2) -0.006(4)
N2 0.038(3) 0.034(3) 0.031(3) 0.003(2) -0.001(2) -0.001(2)
O2 0.051(3) 0.038(3) 0.072(4) 0.011(3) 0.004(3) -0.001(3)
O3 0.030(2) 0.035(3) 0.041(3) 0.005(2) 0.0094(19) 0.0035(19)
N3 0.025(2) 0.031(3) 0.023(2) 0.005(2) -0.0021(18) -0.006(2)
N4 0.031(2) 0.025(3) 0.022(2) -0.001(2) -0.0011(19) 0.001(2)
C1 0.022(2) 0.025(3) 0.022(3) -0.002(2) -0.001(2) -0.004(2)
C2 0.032(3) 0.030(3) 0.025(3) -0.003(3) -0.001(2) 0.005(3)
C3 0.031(3) 0.034(3) 0.023(3) -0.005(3) 0.002(2) -0.003(3)
C4 0.028(3) 0.039(4) 0.020(3) 0.000(3) 0.001(2) -0.006(3)
C5 0.066(5) 0.064(6) 0.069(6) 0.001(5) 0.015(5) -0.030(5)
C6 0.062(5) 0.027(4) 0.101(8) 0.000(4) 0.024(5) -0.003(4)
C7 0.035(4) 0.052(5) 0.070(6) -0.014(4) 0.012(4) 0.006(3)
C8 0.039(4) 0.071(6) 0.032(3) 0.004(4) 0.003(3) -0.009(4)

loop_
_atom_type_symbol
_atom_type_description
_atom_type_scat_dispersion_real
_atom_type_scat_dispersion_imag
_atom_type_scat_source
C C 0.0033 0.0016 'International Tables Vol C Tables 4.2.6.8 and 6.1.1.4'
H H 0.0000 0.0000 'International Tables Vol C Tables 4.2.6.8 and 6.1.1.4'
Fe Fe 0.3463 0.8444 'International Tables Vol C Tables 4.2.6.8 and 6.1.1.4'
I I -0.4742 1.8119 'International Tables Vol C Tables 4.2.6.8 and 6.1.1.4'
N N 0.0061 0.0033 'International Tables Vol C Tables 4.2.6.8 and 6.1.1.4'
O O 0.0106 0.0060 'International Tables Vol C Tables 4.2.6.8 and 6.1.1.4'
S S 0.1246 0.1234 'International Tables Vol C Tables 4.2.6.8 and 6.1.1.4'

loop_
_geom_angle_atom_site_label_1
_geom_angle_atom_site_label_2
_geom_angle_atom_site_label_3
_geom_angle
_geom_angle_site_symmetry_1
_geom_angle_site_symmetry_3
_geom_angle_publ_flag
N2 Fe1 N1 113.8(3) . . yes
N2 Fe1 S1 113.8(2) . . yes
N1 Fe1 S1 101.9(2) . . yes
N2 Fe1 I1 107.25(19) . . yes
N1 Fe1 I1 110.5(2) . . yes
S1 Fe1 I1 109.59(5) . . yes
C1 S1 Fe1 108.4(2) . . yes
C1 S1 H1 113.7 . . yes
Fe1 S1 H1 117.13 . . yes
O1 N1 Fe1 164.5(7) . . yes
O2 N2 Fe1 167.0(6) . . yes
C6 O3 C7 112.1(6) . . yes
C4 N3 C1 122.0(5) . . yes
C2 N4 C1 118.3(5) . . yes
N4 C1 N3 119.7(5) . . yes
N4 C1 S1 124.3(4) . . yes
N3 C1 S1 116.0(4) . . yes
N4 C2 C3 124.2(6) . . yes
N4 C2 H2 117.9 . . yes
C3 C2 H2 117.9 . . yes
C4 C3 C2 116.5(6) . . yes
C4 C3 H3 121.8 . . yes
C2 C3 H3 121.8 . . yes
N3 C4 C3 119.4(6) . . yes
N3 C4 H4 120.3 . . yes
C3 C4 H4 120.3 . . yes
C6 C5 H5A 109.5 . . yes
C6 C5 H5B 109.5 . . yes
H5A C5 H5B 109.5 . . yes
C6 C5 H5C 109.5 . . yes
H5A C5 H5C 109.5 . . yes
H5B C5 H5C 109.5 . . yes
O3 C6 C5 110.7(7) . . yes
O3 C6 H6A 109.5 . . yes
C5 C6 H6A 109.5 . . yes
O3 C6 H6B 109.5 . . yes
C5 C6 H6B 109.5 . . yes
H6A C6 H6B 108.1 . . yes
O3 C7 C8 109.6(6) . . yes
O3 C7 H7A 109.7 . . yes
C8 C7 H7A 109.7 . . yes
O3 C7 H7B 109.7 . . yes
C8 C7 H7B 109.7 . . yes
H7A C7 H7B 108.2 . . yes
C7 C8 H8A 109.5 . . yes
C7 C8 H8B 109.5 . . yes
H8A C8 H8B 109.5 . . yes
C7 C8 H8C 109.5 . . yes
H8A C8 H8C 109.5 . . yes
H8B C8 H8C 109.5 . . yes

loop_
_geom_bond_atom_site_label_1
_geom_bond_atom_site_label_2
_geom_bond_distance
_geom_bond_site_symmetry_2
_geom_bond_publ_flag
I1 Fe1 2.5934(9) . yes
Fe1 N2 1.690(6) . yes
Fe1 N1 1.693(5) . yes
Fe1 S1 2.3139(17) . yes
S1 C1 1.709(6) . yes
S1 H1 0.8665 . yes
N1 O1 1.145(7) . yes
N2 O2 1.171(8) . yes
O3 C6 1.420(9) . yes
O3 C7 1.440(8) . yes
N3 C4 1.353(8) . yes
N3 C1 1.369(7) . yes
N4 C2 1.317(8) . yes
N4 C1 1.360(8) . yes
C2 C3 1.404(9) . yes
C2 H2 0.9500 . yes
C3 C4 1.371(9) . yes
C3 H3 0.9500 . yes
C4 H4 0.9500 . yes
C5 C6 1.491(12) . yes
C5 H5A 0.9800 . yes
C5 H5B 0.9800 . yes
C5 H5C 0.9800 . yes
C6 H6A 0.9900 . yes
C6 H6B 0.9900 . yes
C7 C8 1.462(12) . yes
C7 H7A 0.9900 . yes
C7 H7B 0.9900 . yes
C8 H8A 0.9800 . yes
C8 H8B 0.9800 . yes
C8 H8C 0.9800 . yes

loop_
_geom_torsion_atom_site_label_1
_geom_torsion_atom_site_label_2
_geom_torsion_atom_site_label_3
_geom_torsion_atom_site_label_4
_geom_torsion
_geom_torsion_site_symmetry_1
_geom_torsion_site_symmetry_2
_geom_torsion_site_symmetry_3
_geom_torsion_site_symmetry_4
_geom_torsion_publ_flag
N2 Fe1 S1 C1 39.3(3) . . . . yes
N1 Fe1 S1 C1 162.2(3) . . . . yes
I1 Fe1 S1 C1 -80.8(2) . . . . yes
N2 Fe1 N1 O1 12(2) . . . . yes
S1 Fe1 N1 O1 -111(2) . . . . yes
I1 Fe1 N1 O1 132(2) . . . . yes
N1 Fe1 N2 O2 0(3) . . . . yes
S1 Fe1 N2 O2 116(2) . . . . yes
I1 Fe1 N2 O2 -122(2) . . . . yes
C2 N4 C1 N3 0.2(8) . . . . yes
C2 N4 C1 S1 -178.4(5) . . . . yes
C4 N3 C1 N4 0.7(8) . . . . yes
C4 N3 C1 S1 179.3(4) . . . . yes
Fe1 S1 C1 N4 -13.4(5) . . . . yes
Fe1 S1 C1 N3 168.0(4) . . . . yes
C1 N4 C2 C3 -0.6(9) . . . . yes
N4 C2 C3 C4 0.2(10) . . . . yes
C1 N3 C4 C3 -1.1(9) . . . . yes
C2 C3 C4 N3 0.6(9) . . . . yes
C7 O3 C6 C5 179.9(8) . . . . yes
C6 O3 C7 C8 -170.7(8) . . . . yes
